data_1519158
loop_
_publ_author_name
'Butler, Ian. R.'
'Hursthouse, Michael B.'
'Coles, Simon J.'

_publ_section_title
;
 C24H16FeMoN2O4
;
_journal_name_full 'Crystal Structure Report Archive'
_journal_page_first 800
_journal_year 1995
_chemical_formula_sum 'C24 H16 Fe Mo N2 O4'
_chemical_formula_weight 548.18
_space_group_IT_number 14
_symmetry_cell_setting monoclinic
_symmetry_space_group_name_Hall '-P 2yn'
_symmetry_space_group_name_H-M 'P 1 21/n 1'
_atom_sites_solution_hydrogens geom
_atom_sites_solution_primary direct
_atom_sites_solution_secondary difmap
_cell_angle_alpha 90.00
_cell_angle_beta 95.693(10)
_cell_angle_gamma 90.00
_cell_formula_units_Z 4
_cell_length_a 12.839(4)
_cell_length_b 12.9785(10)
_cell_length_c 12.9803(15)
_cell_measurement_temperature 293(2)
_cell_volume 2152.3(7)
_computing_structure_refinement 'SHELXL-92 (Sheldrick, 1993)'
_computing_structure_solution 'SHELXS-86 (Sheldrick, 1990)'
_diffrn_ambient_temperature 293(2)
_diffrn_radiation_monochromator graphite
_diffrn_radiation_source 'fine-focus sealed tube'
_diffrn_radiation_type MoK\a
_diffrn_radiation_wavelength 0.71069
_diffrn_reflns_av_R_equivalents 0.0766
_diffrn_reflns_av_sigmaI/netI 0.1964
_diffrn_reflns_limit_h_max 13
_diffrn_reflns_limit_h_min -14
_diffrn_reflns_limit_k_max 14
_diffrn_reflns_limit_k_min -9
_diffrn_reflns_limit_l_max 14
_diffrn_reflns_limit_l_min -14
_diffrn_reflns_number 8753
_diffrn_reflns_theta_max 25.04
_diffrn_reflns_theta_min 2.13
_exptl_absorpt_coefficient_mu 1.291
_exptl_crystal_density_diffrn 1.692
_exptl_crystal_F_000 1096
_exptl_crystal_size_max 0.2
_exptl_crystal_size_mid 0.14
_exptl_crystal_size_min 0.06
_refine_diff_density_max 0.778
_refine_diff_density_min -0.412
_refine_diff_density_rms 0.109
_refine_ls_extinction_method none
_refine_ls_goodness_of_fit_all 0.760
_refine_ls_goodness_of_fit_obs 0.924
_refine_ls_matrix_type full
_refine_ls_number_parameters 289
_refine_ls_number_reflns 3215
_refine_ls_number_restraints 0
_refine_ls_restrained_S_all 0.844
_refine_ls_restrained_S_obs 0.924
_refine_ls_R_factor_all 0.0751
_refine_ls_R_factor_obs 0.0409
_refine_ls_shift/esd_max 0.003
_refine_ls_shift/esd_mean 0.000
_refine_ls_structure_factor_coef Fsqd
_refine_ls_weighting_scheme 'calc w=1/[\s^2^(Fo^2^)+(0.0096P)^2^+0.0000P] where P=(Fo^2^+2Fc^2^)/3'
_refine_ls_wR_factor_all 0.0872
_refine_ls_wR_factor_obs 0.0772
_reflns_number_observed 2076
_reflns_number_total 3221
_reflns_observed_criterion >2sigma(I)
_cod_data_source_file eCrystal-800.cif
_cod_data_source_block s92
_cod_depositor_comments
;
Citation :
Butler, Ian. R. and Hursthouse, Michael B. and Coles, Simon J. (1995) 
University of Southampton, Crystal Structure Report Archive.

http://ecrystals.chem.soton.ac.uk/800/

The following automatic conversions were performed:

'_symmetry_cell_setting' value 'Monoclinic' changed to 'monoclinic'
according to the built-in table from CIF Core dictionary named
'cif_core.dic' version 2.4.1 from 2010-06-29.

Automatic conversion script
Id: cif_fix_values 3105 2015-03-04 15:46:00Z robertas 
;
_cod_original_cell_volume 2152.2(7)
_cod_original_sg_symbol_H-M P2(1)/n
_cod_database_code 1519158

loop_
_symmetry_equiv_pos_as_xyz
'x, y, z'
'-x+1/2, y+1/2, -z+1/2'
'-x, -y, -z'
'x-1/2, -y-1/2, z-1/2'

loop_
_atom_site_aniso_label
_atom_site_aniso_U_11
_atom_site_aniso_U_22
_atom_site_aniso_U_33
_atom_site_aniso_U_23
_atom_site_aniso_U_13
_atom_site_aniso_U_12
Mo1 0.0238(3) 0.0178(3) 0.0232(3) 0.0013(3) 0.0065(2) -0.0006(2)
Fe1 0.0318(6) 0.0154(5) 0.0214(5) 0.0002(4) 0.0003(4) 0.0006(4)
N1 0.023(3) 0.016(3) 0.020(3) 0.000(2) 0.000(2) 0.001(2)
N2 0.018(3) 0.015(3) 0.020(3) 0.004(2) -0.003(2) 0.001(2)
O1 0.035(3) 0.071(3) 0.043(4) -0.001(3) 0.000(3) 0.005(3)
O2 0.071(4) 0.043(3) 0.063(4) 0.022(3) 0.019(3) -0.018(3)
O3 0.041(3) 0.039(3) 0.035(3) -0.004(2) 0.017(2) 0.002(2)
O4 0.037(3) 0.030(3) 0.049(3) -0.001(2) 0.003(3) -0.006(2)
C1 0.028(4) 0.016(4) 0.029(4) 0.007(3) 0.002(3) 0.002(3)
C2 0.023(4) 0.016(3) 0.038(4) 0.005(3) 0.008(3) 0.001(3)
C3 0.042(4) 0.012(3) 0.025(4) 0.004(3) 0.012(3) 0.005(3)
C4 0.023(4) 0.020(4) 0.027(4) 0.002(3) 0.001(3) 0.001(3)
C5 0.021(4) 0.015(3) 0.027(4) 0.006(3) 0.006(3) -0.002(2)
C6 0.069(6) 0.032(4) 0.038(5) 0.018(3) -0.012(4) -0.034(4)
C7 0.089(7) 0.012(4) 0.032(5) 0.005(3) 0.016(5) 0.006(4)
C8 0.052(5) 0.037(4) 0.045(5) 0.021(4) 0.015(4) 0.023(4)
C9 0.046(5) 0.030(4) 0.020(4) 0.003(3) -0.004(3) 0.001(3)
C10 0.032(5) 0.037(4) 0.033(5) 0.006(3) 0.006(3) 0.000(3)
C11 0.024(4) 0.017(4) 0.022(4) 0.008(3) 0.000(3) -0.001(3)
C12 0.033(4) 0.016(3) 0.023(4) -0.004(3) -0.001(3) -0.003(3)
C13 0.033(4) 0.030(4) 0.025(4) -0.008(3) 0.004(3) 0.004(3)
C14 0.031(4) 0.013(3) 0.026(4) -0.003(3) 0.006(3) -0.004(3)
C15 0.016(4) 0.017(3) 0.027(4) 0.003(3) -0.001(3) -0.001(2)
C16 0.021(4) 0.020(3) 0.016(4) 0.001(2) -0.003(3) 0.002(3)
C17 0.020(4) 0.025(4) 0.018(4) -0.000(3) -0.002(3) 0.001(2)
C18 0.017(4) 0.022(4) 0.034(4) 0.008(3) -0.001(3) -0.006(3)
C19 0.019(4) 0.027(3) 0.018(4) 0.000(3) -0.004(3) -0.003(3)
C20 0.022(4) 0.014(4) 0.024(4) 0.001(3) 0.000(3) 0.002(2)
C21 0.028(4) 0.020(3) 0.025(4) 0.001(3) 0.006(3) 0.006(3)
C22 0.025(4) 0.036(4) 0.026(4) 0.003(3) 0.004(3) 0.000(3)
C23 0.021(4) 0.021(4) 0.031(4) 0.002(3) 0.008(3) -0.003(3)
C24 0.017(4) 0.017(4) 0.042(5) -0.001(3) 0.004(3) -0.004(3)

loop_
_atom_site_label
_atom_site_type_symbol
_atom_site_fract_x
_atom_site_fract_y
_atom_site_fract_z
_atom_site_U_iso_or_equiv
_atom_site_thermal_displace_type
_atom_site_occupancy
_atom_site_calc_flag
_atom_site_refinement_flags
_atom_site_disorder_group
Mo1 Mo -0.01212(4) 0.32904(4) 0.71349(4) 0.0213(2) Uani 1 d . .
Fe1 Fe 0.04116(7) 0.91756(6) 0.78484(7) 0.0230(2) Uani 1 d . .
N1 N -0.0852(3) 0.4147(3) 0.8382(3) 0.0200(11) Uani 1 d . .
N2 N -0.1027(3) 0.2113(3) 0.8020(4) 0.0181(11) Uani 1 d . .
O1 O -0.2092(4) 0.3413(3) 0.5464(4) 0.0503(13) Uani 1 d . .
O2 O 0.0805(4) 0.5209(3) 0.6109(4) 0.058(2) Uani 1 d . .
O3 O 0.0740(3) 0.1965(3) 0.5414(3) 0.0376(12) Uani 1 d . .
O4 O 0.2094(4) 0.2977(3) 0.8370(4) 0.0386(12) Uani 1 d . .
C1 C 0.0856(4) 1.0682(4) 0.7770(5) 0.0242(15) Uani 1 d . .
H1 H 0.1111(4) 1.1089(4) 0.8328(5) 0.029 Uiso 1 calc R .
C2 C 0.1464(5) 1.0065(4) 0.7159(5) 0.0254(15) Uani 1 d . .
H2 H 0.2188(5) 0.9992(4) 0.7240(5) 0.030 Uiso 1 calc R .
C3 C 0.0752(5) 0.9571(4) 0.6391(5) 0.026(2) Uani 1 d . .
H3 H 0.0942(5) 0.9131(4) 0.5876(5) 0.031 Uiso 1 calc R .
C4 C -0.0270(4) 0.9857(4) 0.6538(5) 0.0234(15) Uani 1 d . .
H4 H -0.0875(4) 0.9624(4) 0.6156(5) 0.028 Uiso 1 calc R .
C5 C -0.0224(4) 1.0568(4) 0.7376(4) 0.0208(15) Uani 1 d . .
C6 C -0.0427(6) 0.7926(5) 0.8220(6) 0.048(2) Uani 1 d . .
H6 H -0.1068(6) 0.7722(5) 0.7885(6) 0.057 Uiso 1 calc R .
C7 C 0.0549(6) 0.7596(4) 0.7948(5) 0.044(2) Uani 1 d . .
H7 H 0.0676(6) 0.7147(4) 0.7416(5) 0.052 Uiso 1 calc R .
C8 C 0.1315(6) 0.8101(5) 0.8667(5) 0.044(2) Uani 1 d . .
H8 H 0.2038(6) 0.8039(5) 0.8680(5) 0.052 Uiso 1 calc R .
C9 C 0.0777(5) 0.8704(4) 0.9345(5) 0.033(2) Uani 1 d . .
H9 H 0.1086(5) 0.9102(4) 0.9888(5) 0.039 Uiso 1 calc R .
C10 C -0.0310(5) 0.8602(4) 0.9063(5) 0.034(2) Uani 1 d . .
H10 H -0.0844(5) 0.8922(4) 0.9377(5) 0.041 Uiso 1 calc R .
C11 C -0.0643(4) 0.5140(4) 0.8650(4) 0.0212(15) Uani 1 d . .
H11 H -0.0150(4) 0.5497(4) 0.8311(4) 0.025 Uiso 1 calc R .
C12 C -0.1126(4) 0.5638(4) 0.9398(4) 0.0241(15) Uani 1 d . .
H12 H -0.0966(4) 0.6322(4) 0.9560(4) 0.029 Uiso 1 calc R .
C13 C -0.1861(5) 0.5111(4) 0.9917(5) 0.029(2) Uani 1 d . .
H13 H -0.2202(5) 0.5438(4) 1.0425(5) 0.035 Uiso 1 calc R .
C14 C -0.2074(4) 0.4096(4) 0.9665(4) 0.0234(15) Uani 1 d . .
H14 H -0.2547(4) 0.3721(4) 1.0014(4) 0.028 Uiso 1 calc R .
C15 C -0.1573(4) 0.3646(4) 0.8885(5) 0.0199(14) Uani 1 d . .
C16 C -0.1768(4) 0.2552(4) 0.8567(4) 0.0192(14) Uani 1 d . .
C17 C -0.2657(4) 0.2031(4) 0.8812(4) 0.0212(14) Uani 1 d . .
H17 H -0.3151(4) 0.2352(4) 0.9181(4) 0.025 Uiso 1 calc R .
C18 C -0.2787(4) 0.1001(4) 0.8483(4) 0.0245(15) Uani 1 d . .
H18 H -0.3399(4) 0.0646(4) 0.8580(4) 0.029 Uiso 1 calc R .
C19 C -0.1998(4) 0.0527(4) 0.8016(4) 0.0216(14) Uani 1 d . .
H19 H -0.2055(4) -0.0166(4) 0.7837(4) 0.026 Uiso 1 calc R .
C20 C -0.1117(4) 0.1085(4) 0.7813(4) 0.0202(14) Uani 1 d . .
C21 C -0.1430(5) 0.3393(4) 0.6091(5) 0.0240(14) Uani 1 d . .
C22 C 0.0460(5) 0.4485(5) 0.6460(5) 0.029(2) Uani 1 d . .
C23 C 0.0427(4) 0.2441(4) 0.6069(5) 0.0241(15) Uani 1 d . .
C24 C 0.1271(5) 0.3108(4) 0.7994(5) 0.025(2) Uani 1 d . .

loop_
_atom_type_symbol
_atom_type_description
_atom_type_scat_dispersion_real
_atom_type_scat_dispersion_imag
_atom_type_scat_source
C C 0.0033 0.0016 'International Tables Vol C Tables 4.2.6.8 and 6.1.1.4'
H H 0.0000 0.0000 'International Tables Vol C Tables 4.2.6.8 and 6.1.1.4'
N N 0.0061 0.0033 'International Tables Vol C Tables 4.2.6.8 and 6.1.1.4'
O O 0.0106 0.0060 'International Tables Vol C Tables 4.2.6.8 and 6.1.1.4'
Fe Fe 0.3463 0.8444 'International Tables Vol C Tables 4.2.6.8 and 6.1.1.4'
Mo Mo -1.6832 0.6857 'International Tables Vol C Tables 4.2.6.8 and 6.1.1.4'

loop_
_geom_angle_atom_site_label_1
_geom_angle_atom_site_label_2
_geom_angle_atom_site_label_3
_geom_angle
_geom_angle_site_symmetry_1
_geom_angle_site_symmetry_3
C23 Mo1 C22 87.1(2) . .
C23 Mo1 C24 87.9(2) . .
C22 Mo1 C24 89.1(2) . .
C23 Mo1 C21 84.1(2) . .
C22 Mo1 C21 88.7(2) . .
C24 Mo1 C21 171.8(2) . .
C23 Mo1 N1 174.8(2) . .
C22 Mo1 N1 97.7(2) . .
C24 Mo1 N1 94.0(2) . .
C21 Mo1 N1 94.0(2) . .
C23 Mo1 N2 102.4(2) . .
C22 Mo1 N2 169.1(2) . .
C24 Mo1 N2 96.3(2) . .
C21 Mo1 N2 87.2(2) . .
N1 Mo1 N2 72.6(2) . .
C6 Fe1 C4 110.6(3) . .
C6 Fe1 C8 67.6(3) . .
C4 Fe1 C8 154.9(2) . .
C6 Fe1 C1 159.0(3) . .
C4 Fe1 C1 69.0(2) . .
C8 Fe1 C1 122.2(3) . .
C6 Fe1 C9 67.2(3) . .
C4 Fe1 C9 164.2(2) . .
C8 Fe1 C9 40.3(2) . .
C1 Fe1 C9 107.2(2) . .
C6 Fe1 C10 40.1(2) . .
C4 Fe1 C10 127.7(2) . .
C8 Fe1 C10 68.2(3) . .
C1 Fe1 C10 122.5(2) . .
C9 Fe1 C10 40.4(2) . .
C6 Fe1 C3 125.9(3) . .
C4 Fe1 C3 39.9(2) . .
C8 Fe1 C3 119.3(2) . .
C1 Fe1 C3 68.1(2) . .
C9 Fe1 C3 154.4(3) . .
C10 Fe1 C3 163.1(3) . .
C6 Fe1 C2 160.3(3) . .
C4 Fe1 C2 68.8(2) . .
C8 Fe1 C2 104.3(3) . .
C1 Fe1 C2 40.5(2) . .
C9 Fe1 C2 119.0(3) . .
C10 Fe1 C2 155.5(3) . .
C3 Fe1 C2 41.0(2) . .
C6 Fe1 C5 124.7(3) . .
C4 Fe1 C5 40.7(2) . .
C8 Fe1 C5 161.0(3) . .
C1 Fe1 C5 41.1(2) . .
C9 Fe1 C5 126.5(2) . .
C10 Fe1 C5 110.7(2) . .
C3 Fe1 C5 67.5(2) . .
C2 Fe1 C5 68.5(2) . .
C6 Fe1 C7 40.1(2) . .
C4 Fe1 C7 120.8(3) . .
C8 Fe1 C7 41.2(2) . .
C1 Fe1 C7 158.9(3) . .
C9 Fe1 C7 68.5(2) . .
C10 Fe1 C7 68.4(2) . .
C3 Fe1 C7 106.4(2) . .
C2 Fe1 C7 122.1(3) . .
C5 Fe1 C7 157.5(3) . .
C15 N1 C11 117.5(5) . .
C15 N1 Mo1 117.7(3) . .
C11 N1 Mo1 124.8(4) . .
C20 N2 C16 117.4(5) . .
C20 N2 Mo1 126.2(4) . .
C16 N2 Mo1 113.3(3) . .
C2 C1 C5 108.0(5) . .
C2 C1 Fe1 70.0(3) . .
C5 C1 Fe1 69.8(3) . .
C1 C2 C3 107.1(5) . .
C1 C2 Fe1 69.5(3) . .
C3 C2 Fe1 69.5(3) . .
C4 C3 C2 109.2(5) . .
C4 C3 Fe1 69.5(3) . .
C2 C3 Fe1 69.5(3) . .
C3 C4 C5 108.0(5) . .
C3 C4 Fe1 70.5(3) . .
C5 C4 Fe1 70.2(3) . .
C4 C5 C1 107.7(5) . .
C4 C5 C20 127.5(5) . 1_565
C1 C5 C20 124.8(5) . 1_565
C4 C5 Fe1 69.1(3) . .
C1 C5 Fe1 69.1(3) . .
C20 C5 Fe1 125.6(4) 1_565 .
C10 C6 C7 111.1(7) . .
C10 C6 Fe1 70.5(3) . .
C7 C6 Fe1 71.1(4) . .
C6 C7 C8 105.5(6) . .
C6 C7 Fe1 68.9(3) . .
C8 C7 Fe1 68.8(3) . .
C9 C8 C7 108.1(6) . .
C9 C8 Fe1 70.0(3) . .
C7 C8 Fe1 70.0(4) . .
C8 C9 C10 108.6(6) . .
C8 C9 Fe1 69.7(4) . .
C10 C9 Fe1 69.8(4) . .
C6 C10 C9 106.7(6) . .
C6 C10 Fe1 69.3(4) . .
C9 C10 Fe1 69.8(3) . .
N1 C11 C12 122.7(5) . .
C11 C12 C13 119.3(5) . .
C14 C13 C12 118.9(5) . .
C13 C14 C15 118.8(5) . .
N1 C15 C14 122.8(5) . .
N1 C15 C16 115.4(5) . .
C14 C15 C16 121.8(5) . .
N2 C16 C17 123.1(5) . .
N2 C16 C15 115.7(5) . .
C17 C16 C15 121.3(5) . .
C16 C17 C18 117.9(5) . .
C19 C18 C17 119.2(5) . .
C18 C19 C20 120.0(5) . .
N2 C20 C19 121.8(5) . .
N2 C20 C5 117.6(5) . 1_545
C19 C20 C5 120.7(5) . 1_545
O1 C21 Mo1 174.1(5) . .
O2 C22 Mo1 176.8(6) . .
O3 C23 Mo1 177.7(5) . .
O4 C24 Mo1 172.1(6) . .

loop_
_geom_bond_atom_site_label_1
_geom_bond_atom_site_label_2
_geom_bond_distance
_geom_bond_site_symmetry_2
Mo1 C23 1.954(6) .
Mo1 C22 1.964(6) .
Mo1 C24 2.025(6) .
Mo1 C21 2.056(7) .
Mo1 N1 2.244(4) .
Mo1 N2 2.295(4) .
Fe1 C6 2.031(6) .
Fe1 C4 2.036(6) .
Fe1 C8 2.043(6) .
Fe1 C1 2.042(5) .
Fe1 C9 2.047(6) .
Fe1 C10 2.047(6) .
Fe1 C3 2.049(6) .
Fe1 C2 2.049(5) .
Fe1 C5 2.052(5) .
Fe1 C7 2.060(6) .
N1 C15 1.352(6) .
N1 C11 1.354(6) .
N2 C20 1.364(6) .
N2 C16 1.367(6) .
O1 C21 1.116(7) .
O2 C22 1.153(6) .
O3 C23 1.155(6) .
O4 C24 1.131(6) .
C1 C2 1.416(7) .
C1 C5 1.437(8) .
C2 C3 1.435(8) .
C3 C4 1.395(7) .
C4 C5 1.423(7) .
C5 C20 1.488(7) 1_565
C6 C10 1.399(9) .
C6 C7 1.402(9) .
C7 C8 1.444(9) .
C8 C9 1.409(8) .
C9 C10 1.413(8) .
C11 C12 1.366(7) .
C12 C13 1.391(7) .
C13 C14 1.378(7) .
C14 C15 1.382(7) .
C15 C16 1.492(7) .
C16 C17 1.391(7) .
C17 C18 1.407(7) .
C18 C19 1.376(7) .
C19 C20 1.391(7) .
C20 C5 1.488(7) 1_545
